data_4120752
loop_
_publ_author_name
'Daniel Canseco-Gonzalez'
'Ana Petronilho'
'Helge M\"uller-Bunz'
'Kohsuke Ohmatsu'
'Takashi Ooi'
'Martin Albrecht'

_publ_contact_author
;
        Prof. Dr. Martin Albrecht
        School of Chemistry and Chemical Biology
        University College Dublin
        Belfield
        Dublin 4
        Ireland
;
_publ_contact_author_email martin.albrecht@ucd.ie
_publ_contact_author_fax '00353 1 716-2501'
_publ_contact_author_phone '00353 1 716-2504'
_publ_section_title
;
 Carbene Transfer from Triazolylidene Gold Complexes as a Potent Strategy
 for Inducing High Catalytic Activity
;
_journal_name_full 'Journal of the American Chemical Society'
_journal_page_first 13193
_journal_page_last 13203
_journal_paper_doi 10.1021/ja406999p
_journal_volume 135
_journal_year 2013
_chemical_formula_moiety 'C21 H25 Au Cl N3'
_chemical_formula_sum 'C21 H25 Au Cl N3'
_chemical_formula_weight 551.86
_chemical_name_systematic
; 
 ? 
;
_space_group_IT_number 14
_symmetry_cell_setting monoclinic
_symmetry_space_group_name_Hall '-P 2yn'
_symmetry_space_group_name_H-M 'P 1 21/n 1'
_atom_sites_solution_hydrogens geom
_atom_sites_solution_primary direct
_atom_sites_solution_secondary difmap
_audit_creation_method SHELXL-97
_cell_angle_alpha 90.00
_cell_angle_beta 91.673(2)
_cell_angle_gamma 90.00
_cell_formula_units_Z 4
_cell_length_a 6.3216(2)
_cell_length_b 15.7217(3)
_cell_length_c 20.9517(4)
_cell_measurement_reflns_used 10095
_cell_measurement_temperature 100(2)
_cell_measurement_theta_max 29.4578
_cell_measurement_theta_min 2.9120
_cell_volume 2081.42(9)
_computing_cell_refinement
; 
CrysAlisPro, Agilent Technologies, 
Version 1.171.36.20 (release 27-06-2012 CrysAlis171 .NET) 
(compiled Jul 11 2012,15:38:31) 
;
_computing_data_collection
; 
CrysAlisPro, Agilent Technologies, 
Version 1.171.36.20 (release 27-06-2012 CrysAlis171 .NET) 
(compiled Jul 11 2012,15:38:31) 
;
_computing_data_reduction
; 
CrysAlisPro, Agilent Technologies, 
Version 1.171.36.20 (release 27-06-2012 CrysAlis171 .NET) 
(compiled Jul 11 2012,15:38:31) 
;
_computing_structure_refinement 'SHELXL-97 (Sheldrick, 1997)'
_computing_structure_solution 'SHELXS-97 (Sheldrick, 1990)'
_diffrn_ambient_temperature 100(2)
_diffrn_detector_area_resol_mean 10.3196
_diffrn_measured_fraction_theta_full 0.993
_diffrn_measured_fraction_theta_max 0.880
_diffrn_measurement_device_type 'SuperNova, Dual, Cu at zero, Atlas'
_diffrn_measurement_method '\w scans'
_diffrn_radiation_monochromator mirror
_diffrn_radiation_source 'SuperNova (Mo) x-ray Source'
_diffrn_radiation_type MoK\a
_diffrn_radiation_wavelength 0.71073
_diffrn_reflns_av_R_equivalents 0.0340
_diffrn_reflns_av_sigmaI/netI 0.0316
_diffrn_reflns_limit_h_max 8
_diffrn_reflns_limit_h_min -6
_diffrn_reflns_limit_k_max 21
_diffrn_reflns_limit_k_min -21
_diffrn_reflns_limit_l_max 28
_diffrn_reflns_limit_l_min -28
_diffrn_reflns_number 20539
_diffrn_reflns_theta_full 27.00
_diffrn_reflns_theta_max 29.52
_diffrn_reflns_theta_min 3.19
_exptl_absorpt_coefficient_mu 7.205
_exptl_absorpt_correction_T_max 0.347
_exptl_absorpt_correction_T_min 0.215
_exptl_absorpt_correction_type analytical
_exptl_absorpt_process_details
; 
CrysAlisPro, Agilent Technologies, 
Version 1.171.36.20 (release 27-06-2012 CrysAlis171 .NET) 
(compiled Jul 11 2012,15:38:31) 
Analytical numeric absorption correction using a multifaceted crystal 
model based on expressions derived by R.C. Clark & J.S. Reid. 
(Clark, R. C. & Reid, J. S. (1995). Acta Cryst. A51, 887-897) 
;
_exptl_crystal_colour colourless
_exptl_crystal_density_diffrn 1.761
_exptl_crystal_description block
_exptl_crystal_F_000 1072
_exptl_crystal_size_max 0.3435
_exptl_crystal_size_mid 0.2188
_exptl_crystal_size_min 0.1793
_refine_diff_density_max 1.054
_refine_diff_density_min -1.736
_refine_diff_density_rms 0.119
_refine_ls_extinction_method none
_refine_ls_goodness_of_fit_ref 1.037
_refine_ls_hydrogen_treatment constr
_refine_ls_matrix_type full
_refine_ls_number_parameters 242
_refine_ls_number_reflns 5107
_refine_ls_number_restraints 0
_refine_ls_restrained_S_all 1.037
_refine_ls_R_factor_all 0.0314
_refine_ls_R_factor_gt 0.0254
_refine_ls_shift/su_max 0.001
_refine_ls_shift/su_mean 0.000
_refine_ls_structure_factor_coef Fsqd
_refine_ls_weighting_details 'calc w=1/[\s^2^(Fo^2^)+(0.0118P)^2^+4.4760P] where P=(Fo^2^+2Fc^2^)/3'
_refine_ls_weighting_scheme calc
_refine_ls_wR_factor_gt 0.0479
_refine_ls_wR_factor_ref 0.0503
_reflns_number_gt 4562
_reflns_number_total 5107
_reflns_threshold_expression >2sigma(I)
_cod_data_source_file ja406999p_si_002_7.cif
_cod_data_source_block alb177(2a)
_cod_original_sg_symbol_H-M 'P 21/n'
_cod_database_code 4120752

loop_
_symmetry_equiv_pos_as_xyz
'x, y, z'
'-x+1/2, y+1/2, -z+1/2'
'-x, -y, -z'
'x-1/2, -y-1/2, z-1/2'

loop_
_atom_site_label
_atom_site_type_symbol
_atom_site_fract_x
_atom_site_fract_y
_atom_site_fract_z
_atom_site_U_iso_or_equiv
_atom_site_adp_type
_atom_site_occupancy
_atom_site_symmetry_multiplicity
_atom_site_calc_flag
_atom_site_refinement_flags
Au Au 0.36311(2) 0.130495(8) 0.224041(6) 0.02025(5) Uani 1 1 d .
Cl Cl 0.20442(14) 0.24652(5) 0.17785(4) 0.02675(19) Uani 1 1 d .
C1 C 0.5052(6) 0.0280(2) 0.25951(16) 0.0232(7) Uani 1 1 d .
C2 C 0.5874(5) -0.0419(2) 0.22850(17) 0.0224(7) Uani 1 1 d .
C3 C 0.5975(6) -0.0619(2) 0.15972(17) 0.0233(7) Uani 1 1 d .
C4 C 0.4466(5) -0.1147(2) 0.12990(15) 0.0209(7) Uani 1 1 d .
C9 C 0.2700(7) -0.1534(3) 0.16602(18) 0.0423(11) Uani 1 1 d .
H9A H 0.1543 -0.1691 0.1362 0.064 Uiso 1 1 calc R
H9B H 0.2185 -0.1122 0.1970 0.064 Uiso 1 1 calc R
H9C H 0.3215 -0.2044 0.1886 0.064 Uiso 1 1 calc R
C5 C 0.4616(7) -0.1308(2) 0.06503(16) 0.0291(8) Uani 1 1 d .
H5 H 0.3588 -0.1663 0.0445 0.035 Uiso 1 1 calc R
C6 C 0.6217(9) -0.0968(3) 0.0296(2) 0.0527(14) Uani 1 1 d .
C10 C 0.6344(13) -0.1162(3) -0.0410(2) 0.090(3) Uani 1 1 d .
H10A H 0.7539 -0.1544 -0.0481 0.135 Uiso 1 1 calc R
H10B H 0.6545 -0.0631 -0.0646 0.135 Uiso 1 1 calc R
H10C H 0.5028 -0.1435 -0.0560 0.135 Uiso 1 1 calc R
C7 C 0.7659(11) -0.0449(3) 0.0599(3) 0.086(2) Uani 1 1 d .
H7 H 0.8767 -0.0212 0.0359 0.103 Uiso 1 1 calc R
C8 C 0.7569(8) -0.0255(3) 0.1242(3) 0.0610(16) Uani 1 1 d .
C11 C 0.9143(10) 0.0357(5) 0.1559(4) 0.120(3) Uani 1 1 d .
H11A H 0.8439 0.0898 0.1644 0.181 Uiso 1 1 calc R
H11B H 1.0325 0.0453 0.1276 0.181 Uiso 1 1 calc R
H11C H 0.9679 0.0111 0.1962 0.181 Uiso 1 1 calc R
N1 N 0.5529(5) 0.01146(17) 0.32245(13) 0.0236(6) Uani 1 1 d .
C12 C 0.5005(6) 0.0619(2) 0.37775(16) 0.0242(8) Uani 1 1 d .
C13 C 0.6290(6) 0.1310(2) 0.39310(16) 0.0286(8) Uani 1 1 d .
C18 C 0.8173(7) 0.1540(3) 0.35521(19) 0.0388(10) Uani 1 1 d .
H18A H 0.8860 0.2044 0.3740 0.058 Uiso 1 1 calc R
H18B H 0.7719 0.1663 0.3110 0.058 Uiso 1 1 calc R
H18C H 0.9175 0.1064 0.3558 0.058 Uiso 1 1 calc R
C14 C 0.5704(7) 0.1784(2) 0.44679(17) 0.0351(10) Uani 1 1 d .
H14 H 0.6532 0.2265 0.4589 0.042 Uiso 1 1 calc R
C15 C 0.3981(7) 0.1579(3) 0.48246(18) 0.0375(10) Uani 1 1 d .
C19 C 0.3399(9) 0.2095(3) 0.54046(18) 0.0509(13) Uani 1 1 d .
H19A H 0.1857 0.2102 0.5441 0.076 Uiso 1 1 calc R
H19B H 0.3919 0.2678 0.5359 0.076 Uiso 1 1 calc R
H19C H 0.4045 0.1837 0.5789 0.076 Uiso 1 1 calc R
C16 C 0.2769(7) 0.0876(3) 0.46494(18) 0.0389(10) Uani 1 1 d .
H16 H 0.1581 0.0728 0.4894 0.047 Uiso 1 1 calc R
C17 C 0.3265(6) 0.0381(2) 0.41195(18) 0.0319(9) Uani 1 1 d .
C20 C 0.1920(7) -0.0379(3) 0.3941(2) 0.0463(11) Uani 1 1 d .
H20A H 0.1771 -0.0418 0.3475 0.069 Uiso 1 1 calc R
H20B H 0.0518 -0.0316 0.4124 0.069 Uiso 1 1 calc R
H20C H 0.2595 -0.0897 0.4109 0.069 Uiso 1 1 calc R
N2 N 0.6569(5) -0.06130(17) 0.33299(14) 0.0256(6) Uani 1 1 d .
N3 N 0.6767(5) -0.09257(17) 0.27502(14) 0.0255(7) Uani 1 1 d .
C21 C 0.7859(6) -0.1739(2) 0.26843(19) 0.0311(8) Uani 1 1 d .
H21A H 0.9089 -0.1757 0.2980 0.047 Uiso 1 1 calc R
H21B H 0.8328 -0.1802 0.2245 0.047 Uiso 1 1 calc R
H21C H 0.6891 -0.2205 0.2784 0.047 Uiso 1 1 calc R

loop_
_atom_site_aniso_label
_atom_site_aniso_U_11
_atom_site_aniso_U_22
_atom_site_aniso_U_33
_atom_site_aniso_U_23
_atom_site_aniso_U_13
_atom_site_aniso_U_12
Au 0.02029(7) 0.01914(7) 0.02085(7) -0.00590(5) -0.00753(5) 0.00495(5)
Cl 0.0286(5) 0.0225(4) 0.0288(4) -0.0037(3) -0.0060(3) 0.0090(4)
C1 0.0201(18) 0.0214(16) 0.0272(17) -0.0060(14) -0.0110(14) 0.0007(14)
C2 0.0147(17) 0.0183(16) 0.0338(18) -0.0051(14) -0.0082(14) 0.0008(13)
C3 0.0179(18) 0.0185(15) 0.0338(19) -0.0069(14) 0.0047(14) 0.0009(14)
C4 0.0229(18) 0.0180(15) 0.0218(16) 0.0011(13) 0.0023(13) -0.0011(14)
C9 0.047(3) 0.059(3) 0.0209(18) -0.0111(18) 0.0076(17) -0.032(2)
C5 0.047(2) 0.0195(16) 0.0208(16) -0.0004(13) 0.0044(15) -0.0023(16)
C6 0.093(4) 0.027(2) 0.040(2) -0.0096(18) 0.044(2) -0.013(2)
C10 0.184(8) 0.041(3) 0.047(3) -0.013(2) 0.071(4) -0.028(4)
C7 0.109(5) 0.062(3) 0.090(4) -0.042(3) 0.084(4) -0.055(3)
C8 0.043(3) 0.057(3) 0.085(4) -0.041(3) 0.043(3) -0.031(2)
C11 0.074(5) 0.135(6) 0.157(7) -0.098(5) 0.079(5) -0.085(5)
N1 0.0238(16) 0.0176(13) 0.0289(15) -0.0048(11) -0.0103(12) 0.0004(12)
C12 0.032(2) 0.0180(16) 0.0215(16) -0.0016(13) -0.0143(14) 0.0030(15)
C13 0.039(2) 0.0226(17) 0.0238(17) 0.0025(14) -0.0129(15) 0.0004(16)
C18 0.048(3) 0.031(2) 0.036(2) -0.0009(17) -0.0126(19) -0.0094(19)
C14 0.056(3) 0.0207(17) 0.0269(19) -0.0039(14) -0.0232(19) -0.0016(18)
C15 0.053(3) 0.036(2) 0.0231(18) 0.0015(16) -0.0116(18) 0.014(2)
C19 0.072(4) 0.057(3) 0.023(2) -0.0035(19) -0.013(2) 0.020(3)
C16 0.045(3) 0.043(2) 0.029(2) 0.0036(17) -0.0036(18) 0.006(2)
C17 0.032(2) 0.033(2) 0.0309(19) 0.0012(16) -0.0096(16) 0.0031(17)
C20 0.036(3) 0.045(2) 0.059(3) -0.008(2) 0.001(2) -0.009(2)
N2 0.0216(16) 0.0170(13) 0.0376(17) -0.0034(12) -0.0087(13) 0.0014(12)
N3 0.0179(16) 0.0156(13) 0.0427(18) -0.0026(12) -0.0057(13) -0.0004(12)
C21 0.027(2) 0.0195(17) 0.047(2) -0.0012(16) 0.0015(17) 0.0058(15)

loop_
_atom_type_symbol
_atom_type_description
_atom_type_scat_dispersion_real
_atom_type_scat_dispersion_imag
_atom_type_scat_source
C C 0.0033 0.0016 'International Tables Vol C Tables 4.2.6.8 and 6.1.1.4'
H H 0.0000 0.0000 'International Tables Vol C Tables 4.2.6.8 and 6.1.1.4'
N N 0.0061 0.0033 'International Tables Vol C Tables 4.2.6.8 and 6.1.1.4'
Cl Cl 0.1484 0.1585 'International Tables Vol C Tables 4.2.6.8 and 6.1.1.4'
Au Au -2.0133 8.8022 'International Tables Vol C Tables 4.2.6.8 and 6.1.1.4'

loop_
_geom_angle_atom_site_label_1
_geom_angle_atom_site_label_2
_geom_angle_atom_site_label_3
_geom_angle
C1 Au Cl 176.95(10)
N1 C1 C2 103.1(3)
N1 C1 Au 126.9(2)
C2 C1 Au 129.9(3)
N3 C2 C1 106.3(3)
N3 C2 C3 122.8(3)
C1 C2 C3 130.8(3)
C8 C3 C4 120.0(3)
C8 C3 C2 119.0(3)
C4 C3 C2 120.9(3)
C5 C4 C3 118.7(3)
C5 C4 C9 119.6(3)
C3 C4 C9 121.7(3)
C4 C9 H9A 109.5
C4 C9 H9B 109.5
H9A C9 H9B 109.5
C4 C9 H9C 109.5
H9A C9 H9C 109.5
H9B C9 H9C 109.5
C6 C5 C4 121.9(4)
C6 C5 H5 119.1
C4 C5 H5 119.1
C7 C6 C5 118.1(4)
C7 C6 C10 121.4(4)
C5 C6 C10 120.5(5)
C6 C10 H10A 109.5
C6 C10 H10B 109.5
H10A C10 H10B 109.5
C6 C10 H10C 109.5
H10A C10 H10C 109.5
H10B C10 H10C 109.5
C6 C7 C8 122.6(4)
C6 C7 H7 118.7
C8 C7 H7 118.7
C7 C8 C3 118.7(4)
C7 C8 C11 121.3(5)
C3 C8 C11 120.0(4)
C8 C11 H11A 109.5
C8 C11 H11B 109.5
H11A C11 H11B 109.5
C8 C11 H11C 109.5
H11A C11 H11C 109.5
H11B C11 H11C 109.5
N2 N1 C1 114.5(3)
N2 N1 C12 117.3(3)
C1 N1 C12 128.1(3)
C17 C12 C13 124.1(3)
C17 C12 N1 118.0(3)
C13 C12 N1 117.9(3)
C12 C13 C14 115.7(4)
C12 C13 C18 122.4(3)
C14 C13 C18 121.9(3)
C13 C18 H18A 109.5
C13 C18 H18B 109.5
H18A C18 H18B 109.5
C13 C18 H18C 109.5
H18A C18 H18C 109.5
H18B C18 H18C 109.5
C15 C14 C13 122.7(4)
C15 C14 H14 118.7
C13 C14 H14 118.7
C14 C15 C16 118.8(4)
C14 C15 C19 121.6(4)
C16 C15 C19 119.6(4)
C15 C19 H19A 109.5
C15 C19 H19B 109.5
H19A C19 H19B 109.5
C15 C19 H19C 109.5
H19A C19 H19C 109.5
H19B C19 H19C 109.5
C15 C16 C17 121.2(4)
C15 C16 H16 119.4
C17 C16 H16 119.4
C12 C17 C16 117.4(4)
C12 C17 C20 122.6(4)
C16 C17 C20 120.0(4)
C17 C20 H20A 109.5
C17 C20 H20B 109.5
H20A C20 H20B 109.5
C17 C20 H20C 109.5
H20A C20 H20C 109.5
H20B C20 H20C 109.5
N3 N2 N1 103.1(3)
N2 N3 C2 113.0(3)
N2 N3 C21 118.1(3)
C2 N3 C21 128.9(3)
N3 C21 H21A 109.5
N3 C21 H21B 109.5
H21A C21 H21B 109.5
N3 C21 H21C 109.5
H21A C21 H21C 109.5
H21B C21 H21C 109.5

loop_
_geom_bond_atom_site_label_1
_geom_bond_atom_site_label_2
_geom_bond_distance
Au C1 1.980(3)
Au Cl 2.2833(8)
C1 N1 1.369(4)
C1 C2 1.385(5)
C2 N3 1.368(4)
C2 C3 1.479(5)
C3 C8 1.394(6)
C3 C4 1.398(5)
C4 C5 1.388(5)
C4 C9 1.496(5)
C9 H9A 0.9800
C9 H9B 0.9800
C9 H9C 0.9800
C5 C6 1.381(6)
C5 H5 0.9500
C6 C7 1.366(7)
C6 C10 1.514(6)
C10 H10A 0.9800
C10 H10B 0.9800
C10 H10C 0.9800
C7 C8 1.384(7)
C7 H7 0.9500
C8 C11 1.523(7)
C11 H11A 0.9800
C11 H11B 0.9800
C11 H11C 0.9800
N1 N2 1.334(4)
N1 C12 1.450(4)
C12 C17 1.382(6)
C12 C13 1.388(5)
C13 C14 1.408(5)
C13 C18 1.495(6)
C18 H18A 0.9800
C18 H18B 0.9800
C18 H18C 0.9800
C14 C15 1.377(6)
C14 H14 0.9500
C15 C16 1.388(6)
C15 C19 1.515(6)
C19 H19A 0.9800
C19 H19B 0.9800
C19 H19C 0.9800
C16 C17 1.399(5)
C16 H16 0.9500
C17 C20 1.507(6)
C20 H20A 0.9800
C20 H20B 0.9800
C20 H20C 0.9800
N2 N3 1.320(4)
N3 C21 1.462(4)
C21 H21A 0.9800
C21 H21B 0.9800
C21 H21C 0.9800

loop_
_geom_torsion_atom_site_label_1
_geom_torsion_atom_site_label_2
_geom_torsion_atom_site_label_3
_geom_torsion_atom_site_label_4
_geom_torsion
N1 C1 C2 N3 -0.4(4)
Au C1 C2 N3 177.2(3)
N1 C1 C2 C3 -177.0(3)
Au C1 C2 C3 0.6(6)
N3 C2 C3 C8 -95.3(5)
C1 C2 C3 C8 80.8(6)
N3 C2 C3 C4 86.5(4)
C1 C2 C3 C4 -97.4(5)
C8 C3 C4 C5 1.0(6)
C2 C3 C4 C5 179.3(3)
C8 C3 C4 C9 -178.5(4)
C2 C3 C4 C9 -0.3(5)
C3 C4 C5 C6 0.5(6)
C9 C4 C5 C6 -179.9(4)
C4 C5 C6 C7 -1.0(7)
C4 C5 C6 C10 179.5(4)
C5 C6 C7 C8 -0.1(9)
C10 C6 C7 C8 179.4(6)
C6 C7 C8 C3 1.6(10)
C6 C7 C8 C11 -177.3(6)
C4 C3 C8 C7 -2.0(8)
C2 C3 C8 C7 179.7(5)
C4 C3 C8 C11 176.8(5)
C2 C3 C8 C11 -1.4(8)
C2 C1 N1 N2 0.3(4)
Au C1 N1 N2 -177.5(2)
C2 C1 N1 C12 -178.3(3)
Au C1 N1 C12 4.0(5)
N2 N1 C12 C17 -79.9(4)
C1 N1 C12 C17 98.7(4)
N2 N1 C12 C13 99.9(4)
C1 N1 C12 C13 -81.5(4)
C17 C12 C13 C14 -0.8(5)
N1 C12 C13 C14 179.4(3)
C17 C12 C13 C18 179.3(3)
N1 C12 C13 C18 -0.5(5)
C12 C13 C14 C15 0.5(5)
C18 C13 C14 C15 -179.7(4)
C13 C14 C15 C16 0.1(6)
C13 C14 C15 C19 179.4(3)
C14 C15 C16 C17 -0.3(6)
C19 C15 C16 C17 -179.6(4)
C13 C12 C17 C16 0.6(5)
N1 C12 C17 C16 -179.6(3)
C13 C12 C17 C20 -179.4(3)
N1 C12 C17 C20 0.4(5)
C15 C16 C17 C12 -0.1(5)
C15 C16 C17 C20 180.0(4)
C1 N1 N2 N3 0.0(4)
C12 N1 N2 N3 178.7(3)
N1 N2 N3 C2 -0.3(4)
N1 N2 N3 C21 179.9(3)
C1 C2 N3 N2 0.5(4)
C3 C2 N3 N2 177.4(3)
C1 C2 N3 C21 -179.8(3)
C3 C2 N3 C21 -2.9(6)
